data_4107979
loop_
_publ_author_name
'Alois F\"urstner'
'Rub\'en Martin'
'Helga Krause'
'G\"unter Seidel'
'Richard Goddard'
'Christian W. Lehmann'

_publ_section_title
;
 Preparation, Structure, and Reactivity of Nonstabilized Organoiron
 Compounds. Implications for Iron-Catalyzed Cross Coupling Reactions
;
_journal_name_full 'Journal of the American Chemical Society'
_journal_page_first 8773
_journal_page_last 8787
_journal_paper_doi 10.1021/ja801466t
_journal_volume 130
_journal_year 2008
_chemical_compound_source Ether
_chemical_formula_moiety 'C13 H20 Cl Fe'
_chemical_formula_sum 'C13 H20 Cl Fe'
_chemical_formula_weight 267.59
_chemical_name_systematic
; 
 ? 
;
_space_group_IT_number 11
_symmetry_cell_setting monoclinic
_symmetry_Int_Tables_number 11
_symmetry_space_group_name_Hall '-P 2yb'
_symmetry_space_group_name_H-M 'P 1 21/m 1'
_atom_sites_solution_hydrogens geom
_atom_sites_solution_primary direct
_atom_sites_solution_secondary difmap
_cell_angle_alpha 90.00
_cell_angle_beta 100.748(3)
_cell_angle_gamma 90.00
_cell_formula_units_Z 2
_cell_length_a 6.7149(6)
_cell_length_b 11.2061(8)
_cell_length_c 8.4971(8)
_cell_measurement_reflns_used 11261
_cell_measurement_temperature 100
_cell_measurement_theta_max 31.00
_cell_measurement_theta_min 2.91
_cell_volume 628.17(9)
_computing_cell_refinement 'Denzo / Scalepack (Otwinowski 1997)'
_computing_data_collection 'Collect software (Nonius, 1998)'
_computing_data_reduction 'Denzo / Scalepack (Otwinowski 1997)'
_computing_molecular_graphics 'DIAMOND (Crystal Impact GbR, 1999)'
_computing_structure_refinement 'SHELXL-97 (Sheldrick, 1997)'
_computing_structure_solution 'SHELXS-97 (Sheldrick, 1990)'
_diffrn_ambient_temperature 100
_diffrn_measured_fraction_theta_full 0.999
_diffrn_measured_fraction_theta_max 0.998
_diffrn_measurement_device_type 'Nonius KappaCCD'
_diffrn_measurement_method 'CCD \w-scan'
_diffrn_radiation_monochromator graphite
_diffrn_radiation_source '0.3 mm focus rotating anode'
_diffrn_radiation_type MoK\a
_diffrn_radiation_wavelength 0.71073
_diffrn_reflns_av_R_equivalents 0.0529
_diffrn_reflns_av_sigmaI/netI 0.0416
_diffrn_reflns_limit_h_max 9
_diffrn_reflns_limit_h_min -9
_diffrn_reflns_limit_k_max 16
_diffrn_reflns_limit_k_min -16
_diffrn_reflns_limit_l_max 12
_diffrn_reflns_limit_l_min -12
_diffrn_reflns_number 9003
_diffrn_reflns_theta_full 27.75
_diffrn_reflns_theta_max 31.00
_diffrn_reflns_theta_min 3.04
_diffrn_standards_decay_% 0.00
_diffrn_standards_number 0
_exptl_absorpt_coefficient_mu 1.379
_exptl_absorpt_correction_T_max 1
_exptl_absorpt_correction_T_min 1
_exptl_absorpt_correction_type multi-scan
_exptl_absorpt_process_details 'Scalepack, Otwinowski (1997)'
_exptl_crystal_colour red-brown
_exptl_crystal_density_diffrn 1.415
_exptl_crystal_density_meas ?
_exptl_crystal_density_method none
_exptl_crystal_description block
_exptl_crystal_F_000 282
_exptl_crystal_size_max 0.06
_exptl_crystal_size_mid 0.02
_exptl_crystal_size_min 0.01
_refine_diff_density_max 0.594
_refine_diff_density_min -0.712
_refine_diff_density_rms 0.091
_refine_ls_extinction_method none
_refine_ls_goodness_of_fit_ref 1.043
_refine_ls_hydrogen_treatment constr
_refine_ls_matrix_type full
_refine_ls_number_parameters 84
_refine_ls_number_reflns 2094
_refine_ls_number_restraints 0
_refine_ls_restrained_S_all 1.043
_refine_ls_R_factor_all 0.0543
_refine_ls_R_factor_gt 0.0399
_refine_ls_shift/su_max 0.000
_refine_ls_shift/su_mean 0.000
_refine_ls_structure_factor_coef Fsqd
_refine_ls_weighting_details 'calc w=1/[\s^2^(Fo^2^)+(0.0365P)^2^+0.8027P] where P=(Fo^2^+2Fc^2^)/3'
_refine_ls_weighting_scheme calc
_refine_ls_wR_factor_gt 0.0880
_refine_ls_wR_factor_ref 0.0938
_reflns_number_gt 1733
_reflns_number_total 2094
_reflns_threshold_expression I>2\s(I)
_cod_data_source_file ja801466t-file008.cif
_cod_data_source_block 5229
_cod_depositor_comments
;
The following automatic conversions were performed:

'_exptl_crystal_density_meas' value 'none' was changed to '?' - the
value is perceived as not measured.

Automatic conversion script
Id: cif_fix_values 3008 2015-01-20 13:52:24Z robertas 
;
_cod_original_sg_symbol_Hall P21/m
_cod_database_code 4107979

loop_
_symmetry_equiv_pos_as_xyz
'x, y, z'
'-x, y+1/2, -z'
'-x, -y, -z'
'x, -y-1/2, z'

loop_
_atom_site_label
_atom_site_type_symbol
_atom_site_fract_x
_atom_site_fract_y
_atom_site_fract_z
_atom_site_U_iso_or_equiv
_atom_site_adp_type
_atom_site_occupancy
_atom_site_symmetry_multiplicity
_atom_site_calc_flag
_atom_site_refinement_flags
_atom_site_disorder_assembly
_atom_site_disorder_group
Fe1 Fe 0.51406(6) 0.7500 0.19939(5) 0.01244(11) Uani 1 2 d S . .
Cl1 Cl 0.28583(10) 0.7500 -0.03267(8) 0.01814(15) Uani 1 2 d S . .
C3 C 0.7569(3) 0.81418(17) 0.0895(2) 0.0130(3) Uani 1 1 d . . .
C2 C 0.7826(3) 0.85404(17) 0.2497(2) 0.0135(3) Uani 1 1 d . . .
C1 C 0.7977(4) 0.7500 0.3500(3) 0.0131(5) Uani 1 2 d S . .
C4A C 0.3765(9) 0.7500 0.3950(7) 0.0178(13) Uani 0.50 2 d SP . 1
H4 H 0.4256 0.7500 0.5074 0.021 Uiso 1 2 calc SR . 1
C4B C 0.2940(15) 0.7500 0.3295(12) 0.0382(19) Uani 0.50 2 d SP . 2
C5 C 0.3464(5) 0.8580(3) 0.3261(4) 0.0459(8) Uani 1 1 d . . .
H5A H 0.2975 0.8643 0.2141 0.055 Uiso 1 1 calc R A 1
H5B H 0.3741 0.9280 0.3894 0.055 Uiso 1 1 calc R A 1
C13 C 0.7394(3) 0.89048(18) -0.0568(2) 0.0180(4) Uani 1 1 d . . .
H13A H 0.7046 0.9722 -0.0311 0.027 Uiso 1 1 calc R . .
H13B H 0.6332 0.8585 -0.1413 0.027 Uiso 1 1 calc R . .
H13C H 0.8690 0.8907 -0.0941 0.027 Uiso 1 1 calc R . .
C12 C 0.8078(3) 0.98033(17) 0.3052(2) 0.0176(4) Uani 1 1 d . . .
H12A H 0.9520 1.0012 0.3259 0.026 Uiso 1 1 calc R . .
H12B H 0.7535 0.9897 0.4039 0.026 Uiso 1 1 calc R . .
H12C H 0.7343 1.0331 0.2223 0.026 Uiso 1 1 calc R . .
C11 C 0.8538(5) 0.7500 0.5290(3) 0.0196(6) Uani 1 2 d S . .
H11A H 1.0017 0.7500 0.5612 0.029 Uiso 1 2 calc SR . .
H11B H 0.7981 0.6786 0.5715 0.029 Uiso 0.50 1 calc PR . .
H11C H 0.7981 0.8214 0.5715 0.029 Uiso 0.50 1 calc PR . .

loop_
_atom_site_aniso_label
_atom_site_aniso_U_11
_atom_site_aniso_U_22
_atom_site_aniso_U_33
_atom_site_aniso_U_23
_atom_site_aniso_U_13
_atom_site_aniso_U_12
Fe1 0.01043(18) 0.0136(2) 0.01427(19) 0.000 0.00473(13) 0.000
Cl1 0.0138(3) 0.0195(3) 0.0202(3) 0.000 0.0006(2) 0.000
C3 0.0102(7) 0.0141(9) 0.0157(8) 0.0000(6) 0.0048(6) -0.0004(6)
C2 0.0118(8) 0.0134(8) 0.0164(8) -0.0006(7) 0.0049(6) 0.0000(6)
C1 0.0122(11) 0.0146(12) 0.0128(11) 0.000 0.0032(9) 0.000
C4A 0.005(2) 0.041(4) 0.007(2) 0.000 0.0009(18) 0.000
C4B 0.041(5) 0.040(4) 0.045(5) 0.000 0.036(4) 0.000
C5 0.0639(19) 0.0313(14) 0.0578(18) -0.0079(13) 0.0510(16) 0.0010(13)
C13 0.0203(9) 0.0180(9) 0.0168(9) 0.0035(7) 0.0060(7) -0.0007(7)
C12 0.0198(9) 0.0131(9) 0.0200(9) -0.0023(7) 0.0038(7) -0.0011(7)
C11 0.0238(14) 0.0210(14) 0.0139(12) 0.000 0.0029(11) 0.000

loop_
_atom_type_symbol
_atom_type_description
_atom_type_scat_dispersion_real
_atom_type_scat_dispersion_imag
_atom_type_scat_source
C C 0.0033 0.0016 'International Tables Vol C Tables 4.2.6.8 and 6.1.1.4'
H H 0.0000 0.0000 'International Tables Vol C Tables 4.2.6.8 and 6.1.1.4'
Cl Cl 0.1484 0.1585 'International Tables Vol C Tables 4.2.6.8 and 6.1.1.4'
Fe Fe 0.3463 0.8444 'International Tables Vol C Tables 4.2.6.8 and 6.1.1.4'

loop_
_geom_angle_atom_site_label_1
_geom_angle_atom_site_label_2
_geom_angle_atom_site_label_3
_geom_angle
_geom_angle_site_symmetry_1
_geom_angle_site_symmetry_3
_geom_angle_publ_flag
C4B Fe1 C4A 20.1(3) . . y
C4B Fe1 C5 35.89(9) . 4_575 ?
C4A Fe1 C5 37.92(10) . 4_575 ?
C4B Fe1 C5 35.89(9) . . y
C4A Fe1 C5 37.92(10) . . y
C5 Fe1 C5 70.97(15) 4_575 . y
C4B Fe1 C1 110.2(3) . . y
C4A Fe1 C1 90.02(19) . . y
C5 Fe1 C1 101.67(12) 4_575 . y
C5 Fe1 C1 101.67(12) . . y
C4B Fe1 C2 125.1(3) . 4_575 ?
C4A Fe1 C2 109.35(15) . 4_575 ?
C5 Fe1 C2 95.59(10) 4_575 4_575 ?
C5 Fe1 C2 137.31(12) . 4_575 ?
C1 Fe1 C2 39.88(6) . 4_575 ?
C4B Fe1 C2 125.1(3) . . y
C4A Fe1 C2 109.35(15) . . y
C5 Fe1 C2 137.31(12) 4_575 . y
C5 Fe1 C2 95.59(10) . . y
C1 Fe1 C2 39.89(6) . . y
C2 Fe1 C2 66.63(10) 4_575 . y
C4B Fe1 C3 159.62(11) . 4_575 ?
C4A Fe1 C3 147.89(14) . 4_575 ?
C5 Fe1 C3 123.86(9) 4_575 4_575 ?
C5 Fe1 C3 161.05(10) . 4_575 ?
C1 Fe1 C3 65.58(8) . 4_575 ?
C2 Fe1 C3 38.62(7) 4_575 4_575 ?
C2 Fe1 C3 65.57(7) . 4_575 ?
C4B Fe1 C3 159.62(11) . . y
C4A Fe1 C3 147.89(14) . . y
C5 Fe1 C3 161.05(10) 4_575 . y
C5 Fe1 C3 123.86(9) . . y
C1 Fe1 C3 65.58(8) . . y
C2 Fe1 C3 65.57(7) 4_575 . y
C2 Fe1 C3 38.62(7) . . y
C3 Fe1 C3 39.11(10) 4_575 . y
C4B Fe1 Cl1 91.8(3) . . y
C4A Fe1 Cl1 111.92(17) . . y
C5 Fe1 Cl1 96.15(11) 4_575 . y
C5 Fe1 Cl1 96.15(11) . . y
C1 Fe1 Cl1 158.05(8) . . y
C2 Fe1 Cl1 126.02(5) 4_575 . y
C2 Fe1 Cl1 126.02(5) . . y
C3 Fe1 Cl1 93.84(5) 4_575 . y
C3 Fe1 Cl1 93.84(5) . . y
C2 C3 C3 108.43(11) . 4_575 ?
C2 C3 C13 126.66(17) . . y
C3 C3 C13 124.87(11) 4_575 . y
C2 C3 Fe1 69.70(10) . . y
C3 C3 Fe1 70.44(5) 4_575 . y
C13 C3 Fe1 127.19(13) . . y
C3 C2 C1 107.30(17) . . y
C3 C2 C12 126.23(17) . . y
C1 C2 C12 126.27(17) . . y
C3 C2 Fe1 71.68(10) . . y
C1 C2 Fe1 68.72(12) . . y
C12 C2 Fe1 128.82(13) . . y
C2 C1 C2 108.5(2) 4_575 . y
C2 C1 C11 125.38(11) 4_575 . y
C2 C1 C11 125.39(11) . . y
C2 C1 Fe1 71.39(12) 4_575 . y
C2 C1 Fe1 71.39(12) . . y
C11 C1 Fe1 130.58(19) . . y
C5 C4A C5 128.6(6) 4_575 . y
C5 C4A Fe1 72.5(3) 4_575 . y
C5 C4A Fe1 72.5(3) . . y
C5 C4A H4 115.7 4_575 . n
C5 C4A H4 115.7 . . n
Fe1 C4A H4 133.8 . . n
C5 C4B C5 147.0(8) 4_575 . y
C5 C4B Fe1 75.5(3) 4_575 . y
C5 C4B Fe1 75.5(3) . . y
C4B C5 C4A 31.4(5) . . y
C4B C5 Fe1 68.6(3) . . y
C4A C5 Fe1 69.5(3) . . y
C4B C5 H5A 92.8 . . n
C4A C5 H5A 120.0 . . n
Fe1 C5 H5A 69.2 . . n
C4B C5 H5B 143.7 . . n
C4A C5 H5B 120.0 . . n
Fe1 C5 H5B 134.8 . . n
H5A C5 H5B 120.0 . . n
C3 C13 H13A 109.5 . . n
C3 C13 H13B 109.5 . . n
H13A C13 H13B 109.5 . . n
C3 C13 H13C 109.5 . . n
H13A C13 H13C 109.5 . . n
H13B C13 H13C 109.5 . . n
C2 C12 H12A 109.5 . . n
C2 C12 H12B 109.5 . . n
H12A C12 H12B 109.5 . . n
C2 C12 H12C 109.5 . . n
H12A C12 H12C 109.5 . . n
H12B C12 H12C 109.5 . . n
C1 C11 H11A 109.5 . . n
C1 C11 H11B 109.5 . . n
H11A C11 H11B 109.5 . . n
C1 C11 H11C 109.5 . . n
H11A C11 H11C 109.5 . . n
H11B C11 H11C 109.5 . . n

loop_
_geom_bond_atom_site_label_1
_geom_bond_atom_site_label_2
_geom_bond_distance
_geom_bond_site_symmetry_2
_geom_bond_publ_flag
Fe1 C4B 2.004(7) . y
Fe1 C4A 2.047(6) . y
Fe1 C5 2.084(2) 4_575 ?
Fe1 C5 2.084(2) . y
Fe1 C1 2.087(3) . y
Fe1 C2 2.1228(19) 4_575 ?
Fe1 C2 2.1228(19) . y
Fe1 C3 2.1486(18) 4_575 ?
Fe1 C3 2.1486(18) . y
Fe1 Cl1 2.2604(8) . y
C3 C2 1.413(3) . y
C3 C3 1.438(4) 4_575 ?
C3 C13 1.495(3) . y
C2 C1 1.436(2) . y
C2 C12 1.491(3) . y
C1 C2 1.436(2) 4_575 ?
C1 C11 1.498(4) . y
C4A C5 1.343(4) 4_575 ?
C4A C5 1.343(4) . y
C4A H4 0.9500 . n
C4B C5 1.262(4) 4_575 ?
C4B C5 1.262(4) . y
C5 H5A 0.9500 . n
C5 H5B 0.9500 . n
C13 H13A 0.9800 . n
C13 H13B 0.9800 . n
C13 H13C 0.9800 . n
C12 H12A 0.9800 . n
C12 H12B 0.9800 . n
C12 H12C 0.9800 . n
C11 H11A 0.9800 . n
C11 H11B 0.9800 . n
C11 H11C 0.9800 . n
